data_2006202
loop_
_publ_author_name
'Tortelier, J.'
'Gougeon, P.'

_publ_section_title
;
 SmMo~8~O~14~
;
_journal_issue 6
_journal_name_full 'Acta Crystallographica Section C'
_journal_page_first 668
_journal_page_last 671
_journal_paper_doi 10.1107/S0108270196015533
_journal_volume 53
_journal_year 1997
_chemical_formula_sum 'Mo8 O14 Sm'
_chemical_formula_weight 1141.87
_chemical_name_systematic
;
 ?
;
_space_group_IT_number 41
_symmetry_cell_setting orthorhombic
_symmetry_space_group_name_Hall 'A 2 -2ab'
_symmetry_space_group_name_H-M 'A b a 2'
_audit_creation_method SHELXL
_cell_angle_alpha 90.00
_cell_angle_beta 90.00
_cell_angle_gamma 90.00
_cell_formula_units_Z 4
_cell_length_a 9.1930(4)
_cell_length_b 9.9973(9)
_cell_length_c 11.1516(8)
_cell_measurement_reflns_used 25
_cell_measurement_temperature 293(2)
_cell_measurement_theta_max 32
_cell_measurement_theta_min 11
_cell_volume 1024.89(13)
_computing_cell_refinement 'CAD-4 Software'
_computing_data_collection 'CAD-4 Software (Enraf-Nonius, 1989)'
_computing_data_reduction 'MolEN (Fair, 1990)'
_computing_molecular_graphics 'ORTEPII (Johnson, 1976)'
_computing_publication_material SHELXL93
_computing_structure_refinement 'SHELXL93 (Sheldrick, 1993)'
_diffrn_ambient_temperature 293(2)
_diffrn_measurement_device 'Enraf-Nonius CAD-4'
_diffrn_measurement_method \q-2\q
_diffrn_radiation_monochromator graphite
_diffrn_radiation_source 'fine-focus sealed tube'
_diffrn_radiation_type MoK\a
_diffrn_radiation_wavelength 0.71073
_diffrn_reflns_av_R_equivalents 0.0262
_diffrn_reflns_av_sigmaI/netI 0.0272
_diffrn_reflns_limit_h_max 18
_diffrn_reflns_limit_h_min -18
_diffrn_reflns_limit_k_max 19
_diffrn_reflns_limit_k_min 0
_diffrn_reflns_limit_l_max 22
_diffrn_reflns_limit_l_min 0
_diffrn_reflns_number 4257
_diffrn_reflns_theta_max 45
_diffrn_reflns_theta_min 3.52
_diffrn_standards_decay_% <1
_diffrn_standards_interval_time 90
_diffrn_standards_number 3
_exptl_absorpt_coefficient_mu 13.588
_exptl_absorpt_correction_T_max 0.257
_exptl_absorpt_correction_T_min 0.210
_exptl_absorpt_correction_type '\y scan (North, Phillips & Mathews, 1968)'
_exptl_crystal_colour black
_exptl_crystal_density_diffrn 7.318
_exptl_crystal_description irregular
_exptl_crystal_F_000 2040
_exptl_crystal_size_max 0.12
_exptl_crystal_size_mid 0.11
_exptl_crystal_size_min 0.10
_refine_diff_density_max 1.750
_refine_diff_density_min -1.772
_refine_ls_abs_structure_details 'Flack (1983)'
_refine_ls_abs_structure_Flack 0.25(2)
_refine_ls_extinction_coef 0.00266(7)
_refine_ls_extinction_method 'SHELXL93 (Sheldrick, 1993)'
_refine_ls_goodness_of_fit_all 1.285
_refine_ls_goodness_of_fit_obs 1.299
_refine_ls_matrix_type full
_refine_ls_number_parameters 108
_refine_ls_number_reflns 2177
_refine_ls_number_restraints 1
_refine_ls_restrained_S_all 1.285
_refine_ls_restrained_S_obs 1.298
_refine_ls_R_factor_all 0.0232
_refine_ls_R_factor_obs .0202
_refine_ls_shift/esd_max 0.001
_refine_ls_shift/esd_mean 0.000
_refine_ls_structure_factor_coef Fsqd
_refine_ls_weighting_details 'w = 1/[\s^2^(Fo^2^)+(0.0118P)^2^+4.2938P] where P=(Fo^2^+2Fc^2^)/3'
_refine_ls_weighting_scheme calc
_refine_ls_wR_factor_all 0.0460
_refine_ls_wR_factor_obs .0453
_reflns_number_observed 2078
_reflns_number_total 2177
_reflns_observed_criterion >2sigma(I)
_cod_data_source_file du1168.cif
_cod_data_source_block smmo8
_cod_depositor_comments
;
The following automatic conversions were performed:
'_geom_bond_publ_flag' value 'Yes' changed to 'yes' according to
'/home/saulius/struct/CIF-dictionaries/cif_core.dic' dictionary named
'cif_core.dic' version 2.4.1 from 2010-06-29 (52 times).

Automatic conversion script
Id: cif_fix_enum 1527 2010-12-29 10:47:43Z saulius 

The following automatic conversions were performed:

'_geom_bond_publ_flag' value 'Yes' changed to 'yes' according to
/home/saulius/struct/CIF-dictionaries/cif_core.dic dictionary named
'cif_core.dic' version 2.4.1 from 2010-06-29 (52 times).

Automatic conversion script
Id: cif_fix_values 1715 2011-07-08 13:25:40Z adriana 

The following automatic conversions were performed:

'_refine_ls_weighting_scheme' value 'calc w =
1/[\s^2^(Fo^2^)+(0.0118P)^2^+4.2938P] where P=(Fo^2^+2Fc^2^)/3' was
changed to 'calc'. New tag '_refine_ls_weighting_details' was
created. The value of the new tag was set to 'w =
1/[\s^2^(Fo^2^)+(0.0118P)^2^+4.2938P] where P=(Fo^2^+2Fc^2^)/3'.

Automatic conversion script
Id: cif_fix_values 3143 2015-03-26 13:38:13Z robertas 
;
_cod_original_sg_symbol_H-M Aba2
_cod_original_formula_sum 'Sm Mo8 O14'
_cod_database_code 2006202
_cod_database_fobs_code 2006202

loop_
_symmetry_equiv_pos_as_xyz
'x, y, z'
'x+1/2, -y+1/2, z'
'-x+1/2, y+1/2, z'
'-x, -y, z'
'x, y+1/2, z+1/2'
'x+1/2, -y+1, z+1/2'
'-x+1/2, y+1, z+1/2'
'-x, -y+1/2, z+1/2'

loop_
_atom_site_aniso_label
_atom_site_aniso_U_11
_atom_site_aniso_U_22
_atom_site_aniso_U_33
_atom_site_aniso_U_12
_atom_site_aniso_U_13
_atom_site_aniso_U_23
Sm .00675(8) .00747(9) .00588(8) -.00097(8) .000 .000
Mo1 .00238(9) .00237(9) .00215(10) .00020(7) .00053(8) -.00032(8)
Mo2 .00210(9) .00184(10) .00197(8) -.00026(7) .00012(8) -.00002(9)
Mo3 .00267(9) .00291(9) .00197(9) .00108(7) .00000(8) -.00005(9)
Mo4 .00313(9) .00245(10) .00194(9) -.00020(8) .00007(8) .00004(8)
O1 .0060(9) .0034(9) .0026(10) -.0013(8) .0022(8) -.0006(7)
O2 .0059(8) .0062(8) .0054(8) .0010(10) -.0024(9) -.0023(9)
O3 .0053(9) .0039(8) .0059(8) -.0008(7) .0011(8) -.0008(8)
O4 .0052(9) .0048(9) .0051(10) -.0025(7) -.0005(8) .0011(8)
O5 .0033(9) .0039(8) .0056(9) .0001(6) -.0008(8) .0000(9)
O6 .0040(8) .0034(8) .0042(8) .0016(7) -.0001(8) -.0004(7)
O7 .0047(12) .0077(15) .0029(12) .0024(13) .000 .000
O8 .0053(12) .0057(13) .0024(12) -.0029(12) .000 .000

loop_
_atom_site_label
_atom_site_fract_x
_atom_site_fract_y
_atom_site_fract_z
_atom_site_U_iso_or_equiv
_atom_site_thermal_displace_type
_atom_site_calc_flag
_atom_site_refinement_flags
_atom_site_occupancy
_atom_site_disorder_group
_atom_site_type_symbol
Sm .0000 .0000 .50218(6) .00670(5) Uani d S 1 . Sm
Mo1 .12032(3) -.07458(3) .83730(3) .00230(4) Uani d . 1 . Mo
Mo2 .12036(3) .16105(3) -.03946(3) .00197(4) Uani d . 1 . Mo
Mo3 .12407(3) -.08471(3) .08047(3) .00252(4) Uani d . 1 . Mo
Mo4 .12508(3) .66408(3) .69328(3) .00251(5) Uani d . 1 . Mo
O1 .2405(4) .3290(3) .2020(3) .0040(4) Uani d . 1 . O
O2 .2463(4) .0809(3) .3309(3) .0058(4) Uani d . 1 . O
O3 .0123(3) .2528(3) .3325(3) .0051(4) Uani d . 1 . O
O4 .2335(3) .3443(3) .9558(3) .0050(4) Uani d . 1 . O
O5 .2672(3) .0740(3) .0754(3) .0043(4) Uani d . 1 . O
O6 -.0111(3) .2642(3) .0749(3) .0038(3) Uani d . 1 . O
O7 .0000 .0000 .7099(4) .0051(6) Uani d S 1 . O
O8 .0000 .0000 .2268(4) .0045(5) Uani d S 1 . O

loop_
_atom_type_symbol
_atom_type_description
_atom_type_scat_dispersion_real
_atom_type_scat_dispersion_imag
_atom_type_scat_source
Sm Sm -0.1638 3.4418 'International Tables Vol C Tables 4.2.6.8 and 6.1.1.4'
Mo Mo -1.6832 0.6857 'International Tables Vol C Tables 4.2.6.8 and 6.1.1.4'
O O 0.0106 0.0060 'International Tables Vol C Tables 4.2.6.8 and 6.1.1.4'

loop_
_geom_bond_atom_site_label_1
_geom_bond_atom_site_label_2
_geom_bond_site_symmetry_2
_geom_bond_distance
_geom_bond_publ_flag
Sm O7 . 2.316(4) yes
Sm O5 7_545 2.407(3) yes
Sm O5 6_445 2.407(3) yes
Sm O6 8 2.494(3) yes
Sm O6 5_545 2.494(3) yes
Sm O4 8_554 2.702(3) yes
Sm O4 5_544 2.702(3) yes
Sm O2 4 3.071(4) yes
Sm O2 . 3.071(4) yes
Sm O8 . 3.071(4) yes
Sm O3 4 3.159(3) yes
Sm O3 . 3.159(3) yes
Sm Mo2 8 3.5948(4) ?
Sm Mo2 5_545 3.5948(4) ?
Mo1 O7 . 1.949(3) yes
Mo1 O2 7_545 1.981(3) yes
Mo1 O3 5_545 1.992(3) yes
Mo1 O4 3_545 2.052(3) yes
Mo1 O1 5_545 2.104(3) yes
Mo1 Mo1 4 2.6678(6) yes
Mo1 Mo3 1_556 2.7138(5) yes
Mo1 Mo2 1_556 2.7272(5) yes
Mo1 Mo2 4_556 2.7444(4) yes
Mo1 Mo4 1_545 3.0672(5) yes
Mo1 Sm 6_545 4.0149(5) ?
Mo2 O6 . 2.037(3) yes
Mo2 O5 . 2.054(3) yes
Mo2 O2 7_544 2.058(3) yes
Mo2 O3 8_554 2.066(3) yes
Mo2 O4 1_554 2.107(3) yes
Mo2 Mo4 5_544 2.5959(5) yes
Mo2 Mo3 4 2.7240(4) yes
Mo2 Mo1 1_554 2.7272(5) yes
Mo2 Mo1 4_554 2.7444(4) yes
Mo2 Mo3 . 2.7976(5) yes
Mo2 Sm 5_554 3.5948(4) ?
Mo2 Sm 6_544 3.8715(3) ?
Mo3 O1 3_545 2.032(3) yes
Mo3 O4 3_544 2.037(3) yes
Mo3 O5 . 2.062(3) yes
Mo3 O6 4 2.074(3) yes
Mo3 O8 . 2.163(3) yes
Mo3 Mo1 1_554 2.7138(5) yes
Mo3 Mo2 4 2.7240(4) yes
Mo3 Mo4 8_554 2.7310(5) yes
Mo3 Mo4 5_544 2.7873(5) yes
Mo3 Mo2 . 2.7976(5) yes
Mo3 Mo3 4 2.8413(6) yes
Mo3 Sm 6_544 3.6637(4) ?
Mo4 O1 5 1.964(3) yes
Mo4 O8 5 2.0378(8) yes
Mo4 O5 5 2.060(3) yes
Mo4 O3 5 2.067(3) yes
Mo4 O2 5 2.071(3) yes
Mo4 O6 5 2.077(3) yes
Mo4 Mo2 5 2.5959(5) yes
Mo4 Mo3 8 2.7310(5) yes
Mo4 Mo3 5 2.7873(5) yes
Mo4 Mo1 1_565 3.0672(5) ?
Mo4 Sm 5 3.9849(8) ?
Mo4 Sm 1_565 4.1402(6) ?
O1 Mo4 5_544 1.964(3) ?
O1 Mo3 3 2.032(3) ?
O1 Mo1 5_554 2.104(3) ?
O2 Mo1 7_544 1.981(3) ?
O2 Mo2 7_545 2.058(3) ?
O2 Mo4 5_544 2.071(3) ?
O3 Mo1 5_554 1.992(3) ?
O3 Mo2 8 2.066(3) ?
O3 Mo4 5_544 2.067(3) ?
O4 Mo3 3_556 2.037(3) ?
O4 Mo1 3 2.052(3) ?
O4 Mo2 1_556 2.107(3) ?
O4 Sm 5 2.702(3) ?
O5 Mo4 5_544 2.060(3) ?
O5 Sm 6_544 2.407(3) ?
O6 Mo3 4 2.074(3) ?
O6 Mo4 5_544 2.077(3) ?
O6 Sm 5_554 2.494(3) ?
O7 Mo1 4 1.949(3) ?
O8 Mo4 8_554 2.0378(8) ?
O8 Mo4 5_544 2.0378(8) ?
O8 Mo3 4 2.163(3) ?
